data_4313105
loop_
_publ_author_name
'Mani Ganesan'
'Keng-Yu Shih'
'Phillip E. Fanwick'
'Richard A. Walton'

_publ_section_title
;
 Complexation of the Triply-Bonded Dirhenium(II) Complex Re2Cl4(\m-dppm)2
 (dppm = Ph2PCH2PPh2) by Up to Three Acetylene Molecules
;
_journal_name_full 'Inorganic Chemistry'
_journal_page_first 1241
_journal_page_last 1247
_journal_paper_doi 10.1021/ic020532b
_journal_volume 42
_journal_year 2003
_chemical_formula_sum 'C54 H46 Cl3 F6 O2 P5 Re2'
_chemical_formula_weight 1474.51
_chemical_name_systematic
;
   ?
;
_space_group_IT_number 15
_symmetry_cell_setting monoclinic
_symmetry_space_group_name_Hall '-C 2yc'
_symmetry_space_group_name_H-M 'C 1 2/c 1'
_atom_sites_solution_hydrogens geom
_atom_sites_solution_primary direct
_atom_sites_solution_secondary difmap
_audit_creation_method SHELXL-97
_cell_angle_alpha 90.00
_cell_angle_beta 94.63
_cell_angle_gamma 90.00
_cell_formula_units_Z 8
_cell_length_a 29.8864(3)
_cell_length_b 15.59070(10)
_cell_length_c 26.0873(3)
_cell_measurement_temperature 150(2)
_cell_volume 12115.7(2)
_computing_structure_refinement 'SHELXL-97 (Sheldrick, 1997)'
_computing_structure_solution 'SHELXS-97 (Sheldrick, 1990)'
_diffrn_ambient_temperature 150(2)
_diffrn_measured_fraction_theta_full 0.991
_diffrn_measured_fraction_theta_max 0.991
_diffrn_radiation_monochromator graphite
_diffrn_radiation_source 'fine-focus sealed tube'
_diffrn_radiation_type MoK\a
_diffrn_radiation_wavelength 0.71073
_diffrn_reflns_av_R_equivalents 0.0000
_diffrn_reflns_av_sigmaI/netI 0.0548
_diffrn_reflns_limit_h_max 39
_diffrn_reflns_limit_h_min 0
_diffrn_reflns_limit_k_max 20
_diffrn_reflns_limit_k_min 0
_diffrn_reflns_limit_l_max 34
_diffrn_reflns_limit_l_min -34
_diffrn_reflns_number 14372
_diffrn_reflns_theta_full 27.91
_diffrn_reflns_theta_max 27.91
_diffrn_reflns_theta_min 2.98
_exptl_absorpt_coefficient_mu 4.312
_exptl_crystal_density_diffrn 1.617
_exptl_crystal_density_method 'not measured'
_exptl_crystal_F_000 5728
_refine_diff_density_max 2.147
_refine_diff_density_min -1.399
_refine_diff_density_rms 0.160
_refine_ls_extinction_method none
_refine_ls_goodness_of_fit_ref 0.975
_refine_ls_hydrogen_treatment mixed
_refine_ls_matrix_type full
_refine_ls_number_parameters 656
_refine_ls_number_reflns 14372
_refine_ls_number_restraints 0
_refine_ls_restrained_S_all 0.975
_refine_ls_R_factor_all 0.0537
_refine_ls_R_factor_gt 0.0365
_refine_ls_shift/su_max 0.001
_refine_ls_shift/su_mean 0.000
_refine_ls_structure_factor_coef Fsqd
_refine_ls_weighting_details 'calc w=1/[\s^2^(Fo^2^)+(0.0628P)^2^+0.0000P] where P=(Fo^2^+2Fc^2^)/3'
_refine_ls_weighting_scheme calc
_refine_ls_wR_factor_gt 0.0971
_refine_ls_wR_factor_ref 0.1014
_reflns_number_gt 10885
_reflns_number_total 14372
_reflns_threshold_expression >2sigma(I)
_cod_data_source_file ic020532b_4.cif
_cod_data_source_block xl
_cod_database_code 4313105

loop_
_symmetry_equiv_pos_as_xyz
'x, y, z'
'-x, y, -z+1/2'
'x+1/2, y+1/2, z'
'-x+1/2, y+1/2, -z+1/2'
'-x, -y, -z'
'x, -y, z-1/2'
'-x+1/2, -y+1/2, -z'
'x+1/2, -y+1/2, z-1/2'

loop_
_atom_site_label
_atom_site_type_symbol
_atom_site_fract_x
_atom_site_fract_y
_atom_site_fract_z
_atom_site_U_iso_or_equiv
_atom_site_adp_type
_atom_site_occupancy
_atom_site_symmetry_multiplicity
_atom_site_calc_flag
_atom_site_refinement_flags
_atom_site_disorder_assembly
_atom_site_disorder_group
Re1 Re 0.171341(6) 0.163065(11) 0.151989(7) 0.01852(6) Uani 1 1 d . . .
Re2 Re 0.106097(6) 0.179303(11) 0.069516(7) 0.01987(6) Uani 1 1 d . . .
Cl1 Cl 0.24392(4) 0.20291(7) 0.19067(5) 0.0267(3) Uani 1 1 d . . .
Cl2 Cl 0.08387(4) 0.24022(8) -0.01329(5) 0.0309(3) Uani 1 1 d . . .
Cl12 Cl 0.18410(4) 0.23298(7) 0.06918(4) 0.0224(2) Uani 1 1 d . . .
P1 P 0.20886(4) 0.04150(7) 0.11381(5) 0.0208(3) Uani 1 1 d . . .
P2 P 0.13246(4) 0.05571(7) 0.02197(5) 0.0231(3) Uani 1 1 d . . .
P3 P 0.14745(4) 0.29610(7) 0.19410(5) 0.0214(3) Uani 1 1 d . . .
P4 P 0.08422(4) 0.32389(7) 0.09944(5) 0.0214(3) Uani 1 1 d . . .
P90 P 0.2500 0.2500 0.5000 0.0313(4) Uani 1 2 d S . .
P91 P 1.0000 0.13432(15) 0.2500 0.0398(5) Uani 1 2 d S . .
F901 F 0.23956(17) 0.1518(3) 0.5061(2) 0.0987(18) Uani 1 1 d . . .
F902 F 0.29908(14) 0.2331(3) 0.52510(17) 0.0803(13) Uani 1 1 d . . .
F903 F 0.26727(15) 0.2319(3) 0.44525(15) 0.0783(13) Uani 1 1 d . . .
O12 O 0.16044(13) 0.0734(2) 0.25568(14) 0.0372(9) Uani 1 1 d . . .
O1W O 0.0000 0.4135(5) 0.2500 0.118(4) Uani 1 2 d S . .
O22 O 0.00525(14) 0.1379(3) 0.07096(17) 0.0460(10) Uani 1 1 d . . .
O2W O 0.00953(12) 0.6149(4) 0.38827(16) 0.084(2) Uani 1 1 d . . .
O911 O 0.96251(15) 0.0729(3) 0.2327(2) 0.0621(13) Uani 1 1 d . . .
H911 H 0.9408 0.1006 0.2184 0.093 Uiso 1 1 calc R . .
O912 O 1.01454(15) 0.1838(3) 0.20601(18) 0.0589(12) Uani 1 1 d . . .
C1 C 0.12017(15) 0.0788(3) 0.12336(17) 0.0213(10) Uani 1 1 d . . .
H1 H 0.1162 0.0151 0.1228 0.026 Uiso 1 1 calc R . .
C2 C 0.10095(16) 0.1448(3) 0.14752(17) 0.0215(10) Uani 1 1 d . . .
H2 H 0.0772 0.1499 0.1722 0.026 Uiso 1 1 calc R . .
C11 C 0.16552(17) 0.1066(3) 0.21788(19) 0.0252(11) Uani 1 1 d . . .
C1B C 0.19077(16) 0.0290(3) 0.04520(17) 0.0231(10) Uani 1 1 d . . .
H1B1 H 0.1961 -0.0315 0.0359 0.028 Uiso 1 1 calc R . .
H1B2 H 0.2109 0.0646 0.0256 0.028 Uiso 1 1 calc R . .
C21 C 0.04259(19) 0.1512(3) 0.0680(2) 0.0284(11) Uani 1 1 d . . .
C2B C 0.09126(17) 0.3301(3) 0.17083(18) 0.0232(10) Uani 1 1 d . . .
H2B1 H 0.0862 0.3898 0.1820 0.028 Uiso 1 1 calc R . .
H2B2 H 0.0688 0.2928 0.1857 0.028 Uiso 1 1 calc R . .
C111 C 0.19963(16) -0.0595(3) 0.14580(18) 0.0229(10) Uani 1 1 d . . .
C112 C 0.1819(2) -0.1315(3) 0.1219(2) 0.0375(13) Uani 1 1 d . . .
H112 H 0.1738 -0.1306 0.0860 0.045 Uiso 1 1 calc R . .
C113 C 0.1758(2) -0.2052(4) 0.1495(2) 0.0470(16) Uani 1 1 d . . .
H113 H 0.1633 -0.2545 0.1323 0.056 Uiso 1 1 calc R . .
C114 C 0.1874(2) -0.2085(3) 0.2019(2) 0.0412(14) Uani 1 1 d . . .
H114 H 0.1826 -0.2593 0.2209 0.049 Uiso 1 1 calc R . .
C115 C 0.20596(17) -0.1378(3) 0.2260(2) 0.0326(12) Uani 1 1 d . . .
H115 H 0.2145 -0.1395 0.2618 0.039 Uiso 1 1 calc R . .
C116 C 0.21240(17) -0.0638(3) 0.19856(19) 0.0269(11) Uani 1 1 d . . .
H116 H 0.2256 -0.0152 0.2157 0.032 Uiso 1 1 calc R . .
C121 C 0.26991(16) 0.0461(3) 0.11174(18) 0.0252(10) Uani 1 1 d . . .
C122 C 0.29677(18) -0.0230(3) 0.1279(2) 0.0360(13) Uani 1 1 d . . .
H122 H 0.2834 -0.0743 0.1391 0.043 Uiso 1 1 calc R . .
C123 C 0.3436(2) -0.0175(4) 0.1278(2) 0.0487(16) Uani 1 1 d . . .
H123 H 0.3618 -0.0647 0.1393 0.058 Uiso 1 1 calc R . .
C124 C 0.36313(19) 0.0561(4) 0.1110(2) 0.0424(14) Uani 1 1 d . . .
H124 H 0.3949 0.0601 0.1116 0.051 Uiso 1 1 calc R . .
C125 C 0.33676(19) 0.1242(4) 0.0934(2) 0.0403(14) Uani 1 1 d . . .
H125 H 0.3503 0.1742 0.0807 0.048 Uiso 1 1 calc R . .
C126 C 0.29013(18) 0.1198(3) 0.0942(2) 0.0332(12) Uani 1 1 d . . .
H126 H 0.2721 0.1673 0.0827 0.040 Uiso 1 1 calc R . .
C211 C 0.13768(18) 0.0719(3) -0.04640(18) 0.0286(11) Uani 1 1 d . . .
C212 C 0.17011(19) 0.1261(3) -0.0637(2) 0.0328(12) Uani 1 1 d . . .
H212 H 0.1908 0.1536 -0.0394 0.039 Uiso 1 1 calc R . .
C213 C 0.1729(2) 0.1406(4) -0.1154(2) 0.0448(15) Uani 1 1 d . . .
H213 H 0.1953 0.1783 -0.1263 0.054 Uiso 1 1 calc R . .
C214 C 0.1439(3) 0.1016(5) -0.1513(2) 0.062(2) Uani 1 1 d . . .
H214 H 0.1463 0.1118 -0.1869 0.075 Uiso 1 1 calc R . .
C215 C 0.1110(3) 0.0469(5) -0.1358(3) 0.073(2) Uani 1 1 d . . .
H215 H 0.0911 0.0192 -0.1608 0.087 Uiso 1 1 calc R . .
C216 C 0.1070(2) 0.0325(4) -0.0835(2) 0.0477(16) Uani 1 1 d . . .
H216 H 0.0839 -0.0035 -0.0728 0.057 Uiso 1 1 calc R . .
C221 C 0.10252(18) -0.0463(3) 0.02336(19) 0.0281(11) Uani 1 1 d . . .
C222 C 0.12126(19) -0.1182(3) 0.0023(2) 0.0313(12) Uani 1 1 d . . .
H222 H 0.1490 -0.1136 -0.0129 0.038 Uiso 1 1 calc R . .
C223 C 0.0992(2) -0.1984(3) 0.0036(2) 0.0408(14) Uani 1 1 d . . .
H223 H 0.1122 -0.2480 -0.0102 0.049 Uiso 1 1 calc R . .
C224 C 0.0587(2) -0.2036(4) 0.0250(3) 0.0520(17) Uani 1 1 d . . .
H224 H 0.0432 -0.2567 0.0250 0.062 Uiso 1 1 calc R . .
C225 C 0.0410(2) -0.1336(4) 0.0459(2) 0.0436(15) Uani 1 1 d . . .
H225 H 0.0136 -0.1390 0.0618 0.052 Uiso 1 1 calc R . .
C226 C 0.06149(19) -0.0542(3) 0.0448(2) 0.0341(12) Uani 1 1 d . . .
H226 H 0.0477 -0.0053 0.0586 0.041 Uiso 1 1 calc R . .
C311 C 0.17935(17) 0.3957(3) 0.19321(19) 0.0259(11) Uani 1 1 d . . .
C312 C 0.21026(17) 0.4108(3) 0.1562(2) 0.0299(11) Uani 1 1 d . . .
H312 H 0.2161 0.3676 0.1319 0.036 Uiso 1 1 calc R . .
C313 C 0.23225(19) 0.4896(3) 0.1554(2) 0.0376(13) Uani 1 1 d . . .
H313 H 0.2536 0.4996 0.1309 0.045 Uiso 1 1 calc R . .
C314 C 0.2231(2) 0.5541(3) 0.1904(2) 0.0374(14) Uani 1 1 d . . .
H314 H 0.2377 0.6082 0.1892 0.045 Uiso 1 1 calc R . .
C315 C 0.19253(19) 0.5386(3) 0.2271(2) 0.0365(14) Uani 1 1 d . . .
H315 H 0.1863 0.5817 0.2512 0.044 Uiso 1 1 calc R . .
C316 C 0.17120(18) 0.4591(3) 0.2278(2) 0.0297(11) Uani 1 1 d . . .
H316 H 0.1505 0.4486 0.2529 0.036 Uiso 1 1 calc R . .
C321 C 0.14426(17) 0.2755(3) 0.26243(18) 0.0248(11) Uani 1 1 d . . .
C322 C 0.18489(19) 0.2759(3) 0.29444(19) 0.0304(12) Uani 1 1 d . . .
H322 H 0.2117 0.2964 0.2814 0.037 Uiso 1 1 calc R . .
C323 C 0.1858(2) 0.2466(3) 0.3444(2) 0.0349(13) Uani 1 1 d . . .
H323 H 0.2131 0.2477 0.3658 0.042 Uiso 1 1 calc R . .
C324 C 0.1471(2) 0.2156(4) 0.3634(2) 0.0403(14) Uani 1 1 d . . .
H324 H 0.1478 0.1953 0.3978 0.048 Uiso 1 1 calc R . .
C325 C 0.1069(2) 0.2142(4) 0.3322(2) 0.0425(14) Uani 1 1 d . . .
H325 H 0.0805 0.1920 0.3451 0.051 Uiso 1 1 calc R . .
C326 C 0.10558(18) 0.2452(3) 0.28209(19) 0.0302(11) Uani 1 1 d . . .
H326 H 0.0780 0.2456 0.2613 0.036 Uiso 1 1 calc R . .
C411 C 0.11285(17) 0.4208(3) 0.07871(19) 0.0270(11) Uani 1 1 d . . .
C412 C 0.14014(17) 0.4210(3) 0.0381(2) 0.0330(12) Uani 1 1 d . . .
H412 H 0.1446 0.3698 0.0195 0.040 Uiso 1 1 calc R . .
C413 C 0.16118(19) 0.4980(4) 0.0248(2) 0.0408(14) Uani 1 1 d . . .
H413 H 0.1807 0.4980 -0.0022 0.049 Uiso 1 1 calc R . .
C414 C 0.1538(2) 0.5722(4) 0.0501(2) 0.0451(16) Uani 1 1 d . . .
H414 H 0.1683 0.6236 0.0410 0.054 Uiso 1 1 calc R . .
C415 C 0.1249(2) 0.5728(3) 0.0898(2) 0.0436(15) Uani 1 1 d . . .
H415 H 0.1194 0.6248 0.1072 0.052 Uiso 1 1 calc R . .
C416 C 0.10427(18) 0.4981(3) 0.1036(2) 0.0349(13) Uani 1 1 d . . .
H416 H 0.0842 0.4991 0.1300 0.042 Uiso 1 1 calc R . .
C421 C 0.02594(15) 0.3526(3) 0.08381(18) 0.0221(10) Uani 1 1 d . . .
C422 C -0.00750(18) 0.3379(3) 0.1172(2) 0.0379(13) Uani 1 1 d . . .
H422 H -0.0002 0.3095 0.1491 0.045 Uiso 1 1 calc R . .
C423 C -0.05104(19) 0.3641(4) 0.1044(3) 0.0458(15) Uani 1 1 d . . .
H423 H -0.0731 0.3569 0.1284 0.055 Uiso 1 1 calc R . .
C424 C -0.06282(19) 0.4006(3) 0.0572(2) 0.0382(13) Uani 1 1 d . . .
H424 H -0.0930 0.4174 0.0484 0.046 Uiso 1 1 calc R . .
C425 C -0.03067(18) 0.4130(3) 0.0223(2) 0.0331(12) Uani 1 1 d . . .
H425 H -0.0387 0.4373 -0.0105 0.040 Uiso 1 1 calc R . .
C426 C 0.01303(18) 0.3897(3) 0.0361(2) 0.0298(11) Uani 1 1 d . . .
H426 H 0.0351 0.3990 0.0124 0.036 Uiso 1 1 calc R . .

loop_
_atom_site_aniso_label
_atom_site_aniso_U_11
_atom_site_aniso_U_22
_atom_site_aniso_U_33
_atom_site_aniso_U_23
_atom_site_aniso_U_13
_atom_site_aniso_U_12
Re1 0.02125(11) 0.01580(9) 0.01823(10) -0.00027(6) -0.00017(7) 0.00091(7)
Re2 0.02203(11) 0.01829(10) 0.01886(10) -0.00012(7) -0.00088(8) 0.00080(7)
Cl1 0.0254(6) 0.0240(6) 0.0295(6) -0.0034(5) -0.0045(5) 0.0001(5)
Cl2 0.0378(8) 0.0302(6) 0.0238(6) 0.0024(5) -0.0026(5) 0.0048(5)
Cl12 0.0235(6) 0.0206(5) 0.0230(6) 0.0017(4) 0.0012(5) 0.0002(4)
P1 0.0234(7) 0.0172(6) 0.0216(6) -0.0003(4) 0.0011(5) 0.0023(5)
P2 0.0286(7) 0.0202(6) 0.0202(6) -0.0020(5) 0.0003(5) 0.0005(5)
P3 0.0243(7) 0.0179(6) 0.0215(6) -0.0023(5) -0.0012(5) 0.0012(5)
P4 0.0226(7) 0.0183(6) 0.0228(6) 0.0016(4) -0.0014(5) 0.0019(5)
P90 0.0306(11) 0.0331(10) 0.0300(11) 0.0007(8) 0.0008(8) -0.0021(8)
P91 0.0246(11) 0.0576(13) 0.0366(12) 0.000 0.0000(9) 0.000
F901 0.089(4) 0.041(2) 0.173(5) 0.003(3) 0.053(4) -0.005(2)
F902 0.054(3) 0.108(4) 0.075(3) -0.022(3) -0.016(2) 0.020(2)
F903 0.092(3) 0.102(3) 0.042(2) 0.006(2) 0.011(2) 0.039(3)
O12 0.053(3) 0.0288(19) 0.031(2) 0.0044(16) 0.0095(18) 0.0079(17)
O1W 0.202(11) 0.089(6) 0.078(6) 0.000 0.109(7) 0.000
O22 0.033(2) 0.045(2) 0.059(3) -0.001(2) -0.005(2) 0.0009(19)
O2W 0.008(2) 0.218(7) 0.025(2) -0.022(3) 0.0023(17) 0.017(3)
O911 0.052(3) 0.047(3) 0.083(4) -0.002(2) -0.023(3) -0.005(2)
O912 0.042(3) 0.086(3) 0.050(3) 0.003(2) 0.012(2) 0.007(2)
C1 0.026(3) 0.019(2) 0.018(2) 0.0019(17) -0.003(2) -0.0010(18)
C2 0.020(2) 0.030(2) 0.015(2) 0.0048(18) -0.0012(19) -0.0034(19)
C11 0.031(3) 0.022(2) 0.022(3) -0.0020(19) 0.000(2) 0.003(2)
C1B 0.028(3) 0.023(2) 0.018(2) -0.0029(18) 0.003(2) 0.0034(19)
C21 0.031(3) 0.020(2) 0.034(3) 0.002(2) 0.001(2) 0.004(2)
C2B 0.031(3) 0.020(2) 0.019(2) -0.0031(17) 0.003(2) 0.0023(19)
C111 0.024(3) 0.017(2) 0.028(3) -0.0002(18) -0.001(2) 0.0015(18)
C112 0.055(4) 0.024(3) 0.032(3) -0.003(2) -0.009(3) -0.003(2)
C113 0.068(5) 0.025(3) 0.046(4) 0.002(2) -0.009(3) -0.014(3)
C114 0.044(4) 0.028(3) 0.051(4) 0.011(3) -0.002(3) -0.001(2)
C115 0.032(3) 0.031(3) 0.034(3) 0.006(2) 0.000(2) 0.010(2)
C116 0.030(3) 0.021(2) 0.029(3) -0.0018(19) 0.003(2) 0.006(2)
C121 0.025(3) 0.026(2) 0.025(3) -0.0013(19) 0.004(2) 0.001(2)
C122 0.027(3) 0.037(3) 0.044(3) 0.007(2) 0.009(3) 0.007(2)
C123 0.038(4) 0.055(4) 0.055(4) 0.012(3) 0.014(3) 0.020(3)
C124 0.022(3) 0.056(4) 0.051(4) -0.002(3) 0.011(3) 0.002(3)
C125 0.032(3) 0.036(3) 0.054(4) -0.002(3) 0.012(3) 0.000(2)
C126 0.032(3) 0.027(3) 0.041(3) -0.001(2) 0.008(2) 0.000(2)
C211 0.037(3) 0.027(3) 0.021(3) -0.0064(19) -0.003(2) 0.004(2)
C212 0.043(3) 0.025(3) 0.031(3) 0.000(2) 0.006(2) 0.000(2)
C213 0.058(4) 0.042(3) 0.036(3) 0.004(3) 0.014(3) 0.000(3)
C214 0.085(6) 0.075(5) 0.027(3) 0.006(3) 0.005(4) -0.008(4)
C215 0.101(7) 0.081(5) 0.032(4) 0.002(3) -0.019(4) -0.029(5)
C216 0.055(4) 0.059(4) 0.028(3) -0.002(3) 0.000(3) -0.023(3)
C221 0.037(3) 0.021(2) 0.025(3) -0.0022(19) -0.007(2) -0.002(2)
C222 0.037(3) 0.028(3) 0.028(3) -0.010(2) -0.002(2) -0.001(2)
C223 0.054(4) 0.026(3) 0.041(3) -0.006(2) -0.011(3) -0.002(3)
C224 0.072(5) 0.030(3) 0.053(4) -0.005(3) -0.001(4) -0.023(3)
C225 0.043(4) 0.040(3) 0.049(4) -0.008(3) 0.012(3) -0.012(3)
C226 0.040(3) 0.029(3) 0.033(3) -0.007(2) 0.001(3) -0.005(2)
C311 0.032(3) 0.018(2) 0.026(3) 0.0037(19) -0.006(2) -0.0017(19)
C312 0.030(3) 0.025(2) 0.035(3) 0.001(2) 0.001(2) -0.003(2)
C313 0.036(3) 0.027(3) 0.050(4) 0.007(2) 0.002(3) -0.002(2)
C314 0.046(4) 0.018(2) 0.046(3) 0.001(2) -0.011(3) -0.008(2)
C315 0.047(4) 0.018(2) 0.042(3) -0.008(2) -0.014(3) 0.002(2)
C316 0.037(3) 0.024(2) 0.027(3) 0.002(2) -0.003(2) 0.003(2)
C321 0.035(3) 0.017(2) 0.022(3) -0.0042(18) 0.001(2) 0.0028(19)
C322 0.041(3) 0.024(2) 0.025(3) 0.000(2) -0.004(2) -0.004(2)
C323 0.044(4) 0.033(3) 0.027(3) -0.001(2) -0.009(2) 0.004(2)
C324 0.056(4) 0.044(3) 0.020(3) 0.007(2) -0.001(3) 0.002(3)
C325 0.045(4) 0.052(4) 0.032(3) 0.001(3) 0.010(3) -0.004(3)
C326 0.031(3) 0.037(3) 0.023(3) -0.002(2) 0.003(2) 0.000(2)
C411 0.027(3) 0.023(2) 0.030(3) 0.006(2) -0.005(2) -0.0045(19)
C412 0.029(3) 0.029(3) 0.040(3) 0.010(2) -0.006(2) 0.002(2)
C413 0.041(4) 0.041(3) 0.039(3) 0.020(3) -0.004(3) -0.011(3)
C414 0.042(4) 0.035(3) 0.055(4) 0.018(3) -0.013(3) -0.018(3)
C415 0.050(4) 0.025(3) 0.053(4) 0.001(2) -0.012(3) -0.007(2)
C416 0.037(3) 0.028(3) 0.038(3) 0.007(2) -0.005(2) -0.004(2)
C421 0.019(2) 0.018(2) 0.027(3) -0.0020(18) -0.005(2) 0.0013(18)
C422 0.026(3) 0.042(3) 0.045(4) 0.013(3) 0.003(3) 0.008(2)
C423 0.022(3) 0.052(4) 0.064(4) 0.016(3) 0.004(3) 0.004(3)
C424 0.029(3) 0.032(3) 0.052(4) -0.003(3) -0.006(3) 0.011(2)
C425 0.032(3) 0.026(3) 0.039(3) 0.000(2) -0.009(3) 0.005(2)
C426 0.031(3) 0.026(3) 0.032(3) 0.000(2) -0.001(2) 0.001(2)

loop_
_atom_type_symbol
_atom_type_description
_atom_type_scat_dispersion_real
_atom_type_scat_dispersion_imag
_atom_type_scat_source
C C 0.0033 0.0016 'International Tables Vol C Tables 4.2.6.8 and 6.1.1.4'
H H 0.0000 0.0000 'International Tables Vol C Tables 4.2.6.8 and 6.1.1.4'
O O 0.0106 0.0060 'International Tables Vol C Tables 4.2.6.8 and 6.1.1.4'
F F 0.0171 0.0103 'International Tables Vol C Tables 4.2.6.8 and 6.1.1.4'
P P 0.1023 0.0942 'International Tables Vol C Tables 4.2.6.8 and 6.1.1.4'
Cl Cl 0.1484 0.1585 'International Tables Vol C Tables 4.2.6.8 and 6.1.1.4'
Re Re -1.0185 7.2310 'International Tables Vol C Tables 4.2.6.8 and 6.1.1.4'

loop_
_geom_angle_atom_site_label_1
_geom_angle_atom_site_label_2
_geom_angle_atom_site_label_3
_geom_angle
_geom_angle_site_symmetry_1
_geom_angle_site_symmetry_3
_geom_angle_publ_flag
C11 Re1 C1 85.26(18) . . ?
C11 Re1 C2 80.15(19) . . ?
C1 Re1 C2 37.51(18) . . ?
C11 Re1 Cl1 83.58(15) . . ?
C1 Re1 Cl1 156.41(12) . . ?
C2 Re1 Cl1 156.75(13) . . ?
C11 Re1 P1 94.90(14) . . ?
C1 Re1 P1 73.56(13) . . ?
C2 Re1 P1 111.01(13) . . ?
Cl1 Re1 P1 86.75(4) . . ?
C11 Re1 Cl12 176.24(15) . . ?
C1 Re1 Cl12 97.10(12) . . ?
C2 Re1 Cl12 103.50(12) . . ?
Cl1 Re1 Cl12 93.17(4) . . ?
P1 Re1 Cl12 83.01(4) . . ?
C11 Re1 P3 86.42(14) . . ?
C1 Re1 P3 116.87(13) . . ?
C2 Re1 P3 79.42(13) . . ?
Cl1 Re1 P3 83.11(4) . . ?
P1 Re1 P3 169.57(4) . . ?
Cl12 Re1 P3 95.07(4) . . ?
C11 Re1 Re2 127.77(15) . . ?
C1 Re1 Re2 48.88(12) . . ?
C2 Re1 Re2 48.82(12) . . ?
Cl1 Re1 Re2 148.31(3) . . ?
P1 Re1 Re2 94.06(3) . . ?
Cl12 Re1 Re2 55.66(3) . . ?
P3 Re1 Re2 93.29(3) . . ?
C21 Re2 C2 79.4(2) . . ?
C21 Re2 C1 89.32(19) . . ?
C2 Re2 C1 37.31(17) . . ?
C21 Re2 Cl2 82.66(15) . . ?
C2 Re2 Cl2 157.76(13) . . ?
C1 Re2 Cl2 155.73(12) . . ?
C21 Re2 P2 99.52(15) . . ?
C2 Re2 P2 109.66(13) . . ?
C1 Re2 P2 72.58(13) . . ?
Cl2 Re2 P2 86.14(4) . . ?
C21 Re2 Cl12 173.14(14) . . ?
C2 Re2 Cl12 103.30(12) . . ?
C1 Re2 Cl12 96.62(13) . . ?
Cl2 Re2 Cl12 93.17(4) . . ?
P2 Re2 Cl12 85.58(4) . . ?
C21 Re2 P4 85.97(14) . . ?
C2 Re2 P4 83.55(13) . . ?
C1 Re2 P4 120.23(12) . . ?
Cl2 Re2 P4 82.16(4) . . ?
P2 Re2 P4 166.35(4) . . ?
Cl12 Re2 P4 88.06(4) . . ?
C21 Re2 Re1 127.87(15) . . ?
C2 Re2 Re1 48.65(12) . . ?
C1 Re2 Re1 48.36(12) . . ?
Cl2 Re2 Re1 148.46(3) . . ?
P2 Re2 Re1 94.90(3) . . ?
Cl12 Re2 Re1 55.62(3) . . ?
P4 Re2 Re1 91.44(3) . . ?
Re1 Cl12 Re2 68.72(3) . . ?
C111 P1 C121 103.7(2) . . ?
C111 P1 C1B 108.2(2) . . ?
C121 P1 C1B 101.0(2) . . ?
C111 P1 Re1 113.09(16) . . ?
C121 P1 Re1 118.10(15) . . ?
C1B P1 Re1 111.66(15) . . ?
C211 P2 C221 102.8(2) . . ?
C211 P2 C1B 101.5(2) . . ?
C221 P2 C1B 104.3(2) . . ?
C211 P2 Re2 116.26(16) . . ?
C221 P2 Re2 119.71(18) . . ?
C1B P2 Re2 110.13(14) . . ?
C2B P3 C321 105.0(2) . . ?
C2B P3 C311 102.6(2) . . ?
C321 P3 C311 103.4(2) . . ?
C2B P3 Re1 112.79(15) . . ?
C321 P3 Re1 109.03(14) . . ?
C311 P3 Re1 122.50(17) . . ?
C421 P4 C411 101.1(2) . . ?
C421 P4 C2B 104.0(2) . . ?
C411 P4 C2B 103.5(2) . . ?
C421 P4 Re2 115.16(15) . . ?
C411 P4 Re2 120.76(17) . . ?
C2B P4 Re2 110.47(14) . . ?
F901 P90 F901 180.00(6) . 7_556 ?
F901 P90 F902 88.9(3) . . ?
F901 P90 F902 91.1(3) 7_556 . ?
F901 P90 F902 91.1(3) . 7_556 ?
F901 P90 F902 88.9(3) 7_556 7_556 ?
F902 P90 F902 179.997(1) . 7_556 ?
F901 P90 F903 90.0(3) . 7_556 ?
F901 P90 F903 90.0(3) 7_556 7_556 ?
F902 P90 F903 90.9(2) . 7_556 ?
F902 P90 F903 89.1(2) 7_556 7_556 ?
F901 P90 F903 90.0(3) . . ?
F901 P90 F903 90.0(3) 7_556 . ?
F902 P90 F903 89.1(2) . . ?
F902 P90 F903 90.9(2) 7_556 . ?
F903 P90 F903 179.998(1) 7_556 . ?
O912 P91 O912 117.0(4) 2_755 . ?
O912 P91 O911 107.7(3) 2_755 . ?
O912 P91 O911 110.9(3) . . ?
O912 P91 O911 110.9(3) 2_755 2_755 ?
O912 P91 O911 107.7(3) . 2_755 ?
O911 P91 O911 101.6(4) . 2_755 ?
P91 O911 H911 109.5 . . ?
C2 C1 Re1 71.7(3) . . ?
C2 C1 Re2 71.3(3) . . ?
Re1 C1 Re2 82.76(16) . . ?
C2 C1 H1 134.9 . . ?
Re1 C1 H1 134.9 . . ?
Re2 C1 H1 134.9 . . ?
C1 C2 Re1 70.8(3) . . ?
C1 C2 Re2 71.4(3) . . ?
Re1 C2 Re2 82.54(17) . . ?
C1 C2 H2 135.1 . . ?
Re1 C2 H2 135.1 . . ?
Re2 C2 H2 135.1 . . ?
O12 C11 Re1 177.4(5) . . ?
P1 C1B P2 119.4(3) . . ?
P1 C1B H1B1 107.5 . . ?
P2 C1B H1B1 107.5 . . ?
P1 C1B H1B2 107.5 . . ?
P2 C1B H1B2 107.5 . . ?
H1B1 C1B H1B2 107.0 . . ?
O22 C21 Re2 174.4(5) . . ?
P3 C2B P4 110.2(3) . . ?
P3 C2B H2B1 109.6 . . ?
P4 C2B H2B1 109.6 . . ?
P3 C2B H2B2 109.6 . . ?
P4 C2B H2B2 109.6 . . ?
H2B1 C2B H2B2 108.1 . . ?
C112 C111 C116 118.2(4) . . ?
C112 C111 P1 124.8(4) . . ?
C116 C111 P1 117.0(3) . . ?
C111 C112 C113 120.7(5) . . ?
C111 C112 H112 119.7 . . ?
C113 C112 H112 119.7 . . ?
C112 C113 C114 120.9(5) . . ?
C112 C113 H113 119.5 . . ?
C114 C113 H113 119.5 . . ?
C115 C114 C113 119.0(5) . . ?
C115 C114 H114 120.5 . . ?
C113 C114 H114 120.5 . . ?
C114 C115 C116 120.5(5) . . ?
C114 C115 H115 119.8 . . ?
C116 C115 H115 119.8 . . ?
C115 C116 C111 120.8(5) . . ?
C115 C116 H116 119.6 . . ?
C111 C116 H116 119.6 . . ?
C122 C121 C126 119.0(5) . . ?
C122 C121 P1 120.9(4) . . ?
C126 C121 P1 120.1(4) . . ?
C121 C122 C123 120.3(5) . . ?
C121 C122 H122 119.9 . . ?
C123 C122 H122 119.9 . . ?
C124 C123 C122 120.1(5) . . ?
C124 C123 H123 119.9 . . ?
C122 C123 H123 119.9 . . ?
C123 C124 C125 120.2(5) . . ?
C123 C124 H124 119.9 . . ?
C125 C124 H124 119.9 . . ?
C124 C125 C126 120.1(5) . . ?
C124 C125 H125 119.9 . . ?
C126 C125 H125 119.9 . . ?
C121 C126 C125 120.3(5) . . ?
C121 C126 H126 119.9 . . ?
C125 C126 H126 119.9 . . ?
C212 C211 C216 118.1(5) . . ?
C212 C211 P2 121.3(4) . . ?
C216 C211 P2 120.5(4) . . ?
C213 C212 C211 121.2(5) . . ?
C213 C212 H212 119.4 . . ?
C211 C212 H212 119.4 . . ?
C214 C213 C212 120.9(6) . . ?
C214 C213 H213 119.6 . . ?
C212 C213 H213 119.6 . . ?
C213 C214 C215 120.0(6) . . ?
C213 C214 H214 120.0 . . ?
C215 C214 H214 120.0 . . ?
C214 C215 C216 120.1(6) . . ?
C214 C215 H215 120.0 . . ?
C216 C215 H215 120.0 . . ?
C215 C216 C211 119.8(6) . . ?
C215 C216 H216 120.1 . . ?
C211 C216 H216 120.1 . . ?
C222 C221 C226 119.0(5) . . ?
C222 C221 P2 118.8(4) . . ?
C226 C221 P2 122.2(4) . . ?
C221 C222 C223 120.2(5) . . ?
C221 C222 H222 119.9 . . ?
C223 C222 H222 119.9 . . ?
C224 C223 C222 119.2(5) . . ?
C224 C223 H223 120.4 . . ?
C222 C223 H223 120.4 . . ?
C225 C224 C223 120.3(5) . . ?
C225 C224 H224 119.8 . . ?
C223 C224 H224 119.8 . . ?
C224 C225 C226 121.8(6) . . ?
C224 C225 H225 119.1 . . ?
C226 C225 H225 119.1 . . ?
C225 C226 C221 119.5(5) . . ?
C225 C226 H226 120.2 . . ?
C221 C226 H226 120.2 . . ?
C316 C311 C312 119.4(4) . . ?
C316 C311 P3 119.0(4) . . ?
C312 C311 P3 121.6(4) . . ?
C313 C312 C311 119.6(5) . . ?
C313 C312 H312 120.2 . . ?
C311 C312 H312 120.2 . . ?
C312 C313 C314 120.4(5) . . ?
C312 C313 H313 119.8 . . ?
C314 C313 H313 119.8 . . ?
C315 C314 C313 119.7(5) . . ?
C315 C314 H314 120.2 . . ?
C313 C314 H314 120.2 . . ?
C316 C315 C314 119.2(5) . . ?
C316 C315 H315 120.4 . . ?
C314 C315 H315 120.4 . . ?
C311 C316 C315 121.7(5) . . ?
C311 C316 H316 119.2 . . ?
C315 C316 H316 119.2 . . ?
C326 C321 C322 119.0(5) . . ?
C326 C321 P3 122.2(4) . . ?
C322 C321 P3 117.8(4) . . ?
C323 C322 C321 120.4(5) . . ?
C323 C322 H322 119.8 . . ?
C321 C322 H322 119.8 . . ?
C322 C323 C324 120.2(5) . . ?
C322 C323 H323 119.9 . . ?
C324 C323 H323 119.9 . . ?
C323 C324 C325 120.0(5) . . ?
C323 C324 H324 120.0 . . ?
C325 C324 H324 120.0 . . ?
C326 C325 C324 120.2(5) . . ?
C326 C325 H325 119.9 . . ?
C324 C325 H325 119.9 . . ?
C321 C326 C325 120.3(5) . . ?
C321 C326 H326 119.9 . . ?
C325 C326 H326 119.9 . . ?
C412 C411 C416 119.4(5) . . ?
C412 C411 P4 122.8(4) . . ?
C416 C411 P4 117.6(4) . . ?
C411 C412 C413 119.4(5) . . ?
C411 C412 H412 120.3 . . ?
C413 C412 H412 120.3 . . ?
C414 C413 C412 120.8(6) . . ?
C414 C413 H413 119.6 . . ?
C412 C413 H413 119.6 . . ?
C413 C414 C415 119.9(5) . . ?
C413 C414 H414 120.1 . . ?
C415 C414 H414 120.1 . . ?
C416 C415 C414 120.2(5) . . ?
C416 C415 H415 119.9 . . ?
C414 C415 H415 119.9 . . ?
C415 C416 C411 120.2(6) . . ?
C415 C416 H416 119.9 . . ?
C411 C416 H416 119.9 . . ?
C422 C421 C426 117.6(5) . . ?
C422 C421 P4 122.8(4) . . ?
C426 C421 P4 119.6(4) . . ?
C423 C422 C421 120.5(5) . . ?
C423 C422 H422 119.7 . . ?
C421 C422 H422 119.7 . . ?
C424 C423 C422 120.5(6) . . ?
C424 C423 H423 119.8 . . ?
C422 C423 H423 119.8 . . ?
C423 C424 C425 120.2(5) . . ?
C423 C424 H424 119.9 . . ?
C425 C424 H424 119.9 . . ?
C426 C425 C424 119.1(5) . . ?
C426 C425 H425 120.5 . . ?
C424 C425 H425 120.5 . . ?
C425 C426 C421 122.0(5) . . ?
C425 C426 H426 119.0 . . ?
C421 C426 H426 119.0 . . ?

loop_
_geom_bond_atom_site_label_1
_geom_bond_atom_site_label_2
_geom_bond_distance
_geom_bond_site_symmetry_2
_geom_bond_publ_flag
Re1 C11 1.951(5) . ?
Re1 C1 2.106(4) . ?
Re1 C2 2.117(5) . ?
Re1 Cl1 2.3992(12) . ?
Re1 P1 2.4540(12) . ?
Re1 Cl12 2.4766(11) . ?
Re1 P3 2.4790(12) . ?
Re1 Re2 2.7960(3) . ?
Re2 C21 1.945(6) . ?
Re2 C2 2.122(4) . ?
Re2 C1 2.123(4) . ?
Re2 Cl2 2.4038(12) . ?
Re2 P2 2.4556(12) . ?
Re2 Cl12 2.4776(11) . ?
Re2 P4 2.4901(11) . ?
P1 C111 1.813(5) . ?
P1 C121 1.831(5) . ?
P1 C1B 1.838(5) . ?
P2 C211 1.820(5) . ?
P2 C221 1.827(5) . ?
P2 C1B 1.846(5) . ?
P3 C2B 1.818(5) . ?
P3 C321 1.821(5) . ?
P3 C311 1.823(5) . ?
P4 C421 1.813(5) . ?
P4 C411 1.839(5) . ?
P4 C2B 1.860(5) . ?
P90 F901 1.573(4) . ?
P90 F901 1.573(4) 7_556 ?
P90 F902 1.579(4) . ?
P90 F902 1.579(4) 7_556 ?
P90 F903 1.583(4) 7_556 ?
P90 F903 1.583(4) . ?
P91 O912 1.477(5) 2_755 ?
P91 O912 1.477(5) . ?
P91 O911 1.514(4) . ?
P91 O911 1.514(4) 2_755 ?
O12 C11 1.135(6) . ?
O22 C21 1.144(6) . ?
O911 H911 0.8400 . ?
C1 C2 1.358(6) . ?
C1 H1 1.0000 . ?
C2 H2 1.0000 . ?
C1B H1B1 0.9900 . ?
C1B H1B2 0.9900 . ?
C2B H2B1 0.9900 . ?
C2B H2B2 0.9900 . ?
C111 C112 1.370(6) . ?
C111 C116 1.400(7) . ?
C112 C113 1.375(7) . ?
C112 H112 0.9500 . ?
C113 C114 1.386(8) . ?
C113 H113 0.9500 . ?
C114 C115 1.363(8) . ?
C114 H114 0.9500 . ?
C115 C116 1.379(7) . ?
C115 H115 0.9500 . ?
C116 H116 0.9500 . ?
C121 C122 1.389(7) . ?
C121 C126 1.394(7) . ?
C122 C123 1.402(8) . ?
C122 H122 0.9500 . ?
C123 C124 1.375(8) . ?
C123 H123 0.9500 . ?
C124 C125 1.379(8) . ?
C124 H124 0.9500 . ?
C125 C126 1.397(7) . ?
C125 H125 0.9500 . ?
C126 H126 0.9500 . ?
C211 C212 1.388(7) . ?
C211 C216 1.418(7) . ?
C212 C213 1.378(8) . ?
C212 H212 0.9500 . ?
C213 C214 1.366(9) . ?
C213 H213 0.9500 . ?
C214 C215 1.388(10) . ?
C214 H214 0.9500 . ?
C215 C216 1.396(9) . ?
C215 H215 0.9500 . ?
C216 H216 0.9500 . ?
C221 C222 1.385(7) . ?
C221 C226 1.394(8) . ?
C222 C223 1.414(7) . ?
C222 H222 0.9500 . ?
C223 C224 1.377(9) . ?
C223 H223 0.9500 . ?
C224 C225 1.347(9) . ?
C224 H224 0.9500 . ?
C225 C226 1.384(7) . ?
C225 H225 0.9500 . ?
C226 H226 0.9500 . ?
C311 C316 1.374(7) . ?
C311 C312 1.410(7) . ?
C312 C313 1.394(7) . ?
C312 H312 0.9500 . ?
C313 C314 1.401(8) . ?
C313 H313 0.9500 . ?
C314 C315 1.397(8) . ?
C314 H314 0.9500 . ?
C315 C316 1.395(7) . ?
C315 H315 0.9500 . ?
C316 H316 0.9500 . ?
C321 C326 1.385(7) . ?
C321 C322 1.417(7) . ?
C322 C323 1.379(7) . ?
C322 H322 0.9500 . ?
C323 C324 1.383(8) . ?
C323 H323 0.9500 . ?
C324 C325 1.395(8) . ?
C324 H324 0.9500 . ?
C325 C326 1.390(7) . ?
C325 H325 0.9500 . ?
C326 H326 0.9500 . ?
C411 C412 1.388(7) . ?
C411 C416 1.403(7) . ?
C412 C413 1.412(7) . ?
C412 H412 0.9500 . ?
C413 C414 1.359(8) . ?
C413 H413 0.9500 . ?
C414 C415 1.401(9) . ?
C414 H414 0.9500 . ?
C415 C416 1.378(7) . ?
C415 H415 0.9500 . ?
C416 H416 0.9500 . ?
C421 C422 1.397(7) . ?
C421 C426 1.398(7) . ?
C422 C423 1.379(7) . ?
C422 H422 0.9500 . ?
C423 C424 1.378(8) . ?
C423 H423 0.9500 . ?
C424 C425 1.388(8) . ?
C424 H424 0.9500 . ?
C425 C426 1.375(7) . ?
C425 H425 0.9500 . ?
C426 H426 0.9500 . ?
